data_4301818
loop_
_publ_author_name
'Jos\'e Mart\'inez-Lillo'
'Donatella Armentano'
'Giovanni De Munno'
'Wolfgang Wernsdorfer'
'Juan Modesto Clemente-Juan'
'J. Krzystek'
'Francesc Lloret'
'Miguel Julve'
'Juan Faus'

_publ_contact_author_address
;Departament de Qu\'imica Inorg\`anica
Facultat de Qu\'imica de la Universitat de Val\`encia
Avda. Dr. Moliner 50
46100 Burjassot, Val\`encia 
Spain
;
_publ_contact_author_email juan.faus@uv.es
_publ_contact_author_name 'Juan Faus'
_publ_contact_author_phone 0034963544856
_publ_section_title
;
Heterotetranuclear Oxalato-Bridged ReIV3MII (M = Mn, Fe, Co, Ni, Cu)
Complexes: A New Example of a Single-Molecule Magnet (M = Ni)
;
_journal_name_full 'Inorganic Chemistry'
_journal_page_first 3027
_journal_page_last 3038
_journal_paper_doi 10.1021/ic8021497
_journal_volume 48
_journal_year 2009
_chemical_formula_sum 'C70 H144 Cl12 N4 Ni O12 Re3'
_chemical_formula_weight 2276.60
_chemical_name_systematic
; 
 ? 
;
_space_group_IT_number 2
_symmetry_cell_setting triclinic
_symmetry_space_group_name_Hall '-P 1'
_symmetry_space_group_name_H-M 'P -1'
_atom_sites_solution_hydrogens geom
_atom_sites_solution_primary direct
_atom_sites_solution_secondary difmap
_audit_creation_method SHELXL-97
_cell_angle_alpha 76.1390(10)
_cell_angle_beta 80.669(2)
_cell_angle_gamma 78.504(2)
_cell_formula_units_Z 2
_cell_length_a 10.2288(4)
_cell_length_b 16.9751(6)
_cell_length_c 30.7998(11)
_cell_measurement_reflns_used 7859
_cell_measurement_temperature 296(2)
_cell_measurement_theta_max 26.2
_cell_measurement_theta_min 0.69
_cell_volume 5051.1(3)
_computing_cell_refinement 'Bruker-Nonius X8 APEX'
_computing_data_collection 'Bruker-Nonius X8 APEX'
_computing_data_reduction 'Bruker SAINT'
_computing_molecular_graphics 'Bruker SHELXTL'
_computing_publication_material 'Bruker SHELXTL'
_computing_structure_refinement 'SHELXL-97 (Sheldrick, 1997)'
_computing_structure_solution 'SHELXS-97 (Sheldrick, 1990)'
_diffrn_ambient_temperature 296(2)
_diffrn_measured_fraction_theta_full 0.984
_diffrn_measured_fraction_theta_max 0.984
_diffrn_measurement_device_type 'CCD area detector'
_diffrn_measurement_method 'phi and omega scans'
_diffrn_radiation_monochromator graphite
_diffrn_radiation_source 'fine-focus sealed tube'
_diffrn_radiation_type MoK\a
_diffrn_radiation_wavelength 0.71073
_diffrn_reflns_av_R_equivalents 0.0308
_diffrn_reflns_av_sigmaI/netI 0.0644
_diffrn_reflns_limit_h_max 12
_diffrn_reflns_limit_h_min -8
_diffrn_reflns_limit_k_max 21
_diffrn_reflns_limit_k_min -21
_diffrn_reflns_limit_l_max 38
_diffrn_reflns_limit_l_min -38
_diffrn_reflns_number 46364
_diffrn_reflns_theta_full 26.80
_diffrn_reflns_theta_max 26.80
_diffrn_reflns_theta_min 0.69
_exptl_absorpt_coefficient_mu 4.133
_exptl_absorpt_correction_T_max 0.6827
_exptl_absorpt_correction_T_min 0.5233
_exptl_absorpt_correction_type numerical
_exptl_absorpt_process_details SADABS
_exptl_crystal_colour pale-green
_exptl_crystal_density_diffrn 1.497
_exptl_crystal_density_method 'not measured'
_exptl_crystal_description Parallelepiped
_exptl_crystal_F_000 2290
_exptl_crystal_size_max 0.18
_exptl_crystal_size_mid 0.14
_exptl_crystal_size_min 0.10
_refine_diff_density_max 2.092
_refine_diff_density_min -1.210
_refine_diff_density_rms 0.264
_refine_ls_extinction_method none
_refine_ls_goodness_of_fit_ref 0.963
_refine_ls_hydrogen_treatment riding
_refine_ls_matrix_type full
_refine_ls_number_parameters 901
_refine_ls_number_reflns 21221
_refine_ls_number_restraints 0
_refine_ls_restrained_S_all 0.963
_refine_ls_R_factor_all 0.0949
_refine_ls_R_factor_gt 0.0508
_refine_ls_shift/su_max 0.001
_refine_ls_shift/su_mean 0.000
_refine_ls_structure_factor_coef Fsqd
_refine_ls_weighting_details 'calc w=1/[\s^2^(Fo^2^)+(0.1033P)^2^+0.0000P] where P=(Fo^2^+2Fc^2^)/3'
_refine_ls_weighting_scheme calc
_refine_ls_wR_factor_gt 0.1352
_refine_ls_wR_factor_ref 0.1731
_reflns_number_gt 12653
_reflns_number_total 21221
_reflns_threshold_expression >2sigma(I)
_cod_data_source_file ic8021497_si_001_3.cif
_cod_data_source_block 4
_cod_depositor_comments
;
The following automatic conversions were performed:
'_symmetry_cell_setting' value 'Triclinic' changed to 'triclinic'
according to '/home/saulius/struct/CIF-dictionaries/cif_core.dic'
dictionary named 'cif_core.dic' version 2.4.1 from 2010-06-29.

Automatic conversion script
Id: cif_fix_enum 1527 2010-12-29 10:47:43Z saulius 
;
_cod_database_code 4301818

loop_
_symmetry_equiv_pos_as_xyz
'x, y, z'
'-x, -y, -z'

loop_
_atom_site_label
_atom_site_type_symbol
_atom_site_fract_x
_atom_site_fract_y
_atom_site_fract_z
_atom_site_U_iso_or_equiv
_atom_site_adp_type
_atom_site_occupancy
_atom_site_symmetry_multiplicity
_atom_site_calc_flag
_atom_site_refinement_flags
_atom_site_disorder_assembly
_atom_site_disorder_group
Re1 Re -0.16261(3) 0.229694(17) 0.374127(9) 0.06141(10) Uani 1 1 d . . .
Cl1 Cl -0.0428(2) 0.11626(14) 0.41978(7) 0.0903(6) Uani 1 1 d . . .
Cl2 Cl -0.2614(2) 0.33897(14) 0.32132(7) 0.0897(6) Uani 1 1 d . . .
Cl3 Cl -0.1165(2) 0.31805(14) 0.41419(7) 0.0896(6) Uani 1 1 d . . .
Cl4 Cl -0.36453(18) 0.20966(14) 0.41788(7) 0.0841(6) Uani 1 1 d . . .
Re2 Re 0.25775(3) -0.234041(18) 0.268378(10) 0.07185(11) Uani 1 1 d . . .
Cl5 Cl 0.4440(2) -0.20586(15) 0.21572(8) 0.0969(7) Uani 1 1 d . . .
Cl6 Cl 0.2121(3) -0.33146(13) 0.23366(8) 0.0946(7) Uani 1 1 d . . .
Cl7 Cl 0.3873(3) -0.32738(14) 0.31906(9) 0.1042(7) Uani 1 1 d . . .
Cl8 Cl 0.0619(2) -0.24512(14) 0.31917(7) 0.0903(6) Uani 1 1 d . . .
Re3 Re 0.31521(3) 0.24906(2) 0.073182(10) 0.08339(13) Uani 1 1 d . . .
Cl9 Cl 0.3094(5) 0.1277(3) 0.0537(2) 0.222(3) Uani 1 1 d . . .
Cl10 Cl 0.5335(3) 0.2531(3) 0.03869(10) 0.1753(18) Uani 1 1 d . . .
Cl11 Cl 0.2096(3) 0.3271(3) 0.01348(11) 0.210(2) Uani 1 1 d . . .
Cl12 Cl 0.3209(4) 0.3596(2) 0.1050(2) 0.197(2) Uani 1 1 d . . .
Ni1 Ni 0.12488(8) 0.09661(5) 0.23837(3) 0.0583(2) Uani 1 1 d . . .
O1 O -0.0625(4) 0.0969(3) 0.27650(15) 0.0615(11) Uani 1 1 d . . .
O2 O 0.1345(4) 0.1848(3) 0.27381(15) 0.0610(11) Uani 1 1 d . . .
O3 O 0.0154(4) 0.2361(3) 0.33086(16) 0.0633(11) Uani 1 1 d . . .
O4 O -0.1785(4) 0.1508(3) 0.33293(16) 0.0632(11) Uani 1 1 d . . .
C1 C -0.0792(6) 0.1418(4) 0.3038(2) 0.0588(16) Uani 1 1 d . . .
C2 C 0.0338(6) 0.1913(4) 0.3025(2) 0.0586(16) Uani 1 1 d . . .
O5 O 0.1018(4) 0.0004(3) 0.21195(15) 0.0645(11) Uani 1 1 d . . .
O6 O 0.2177(4) 0.0001(3) 0.28565(15) 0.0637(11) Uani 1 1 d . . .
O7 O 0.2782(5) -0.1364(3) 0.29540(15) 0.0679(12) Uani 1 1 d . . .
O8 O 0.1480(5) -0.1367(3) 0.22704(17) 0.0728(13) Uani 1 1 d . . .
C3 C 0.1516(7) -0.0661(5) 0.2343(2) 0.0608(16) Uani 1 1 d . . .
C4 C 0.2218(6) -0.0659(4) 0.2753(2) 0.0599(16) Uani 1 1 d . . .
O9 O 0.3075(4) 0.1100(3) 0.20019(16) 0.0701(13) Uani 1 1 d . . .
O10 O 0.3817(4) 0.1760(3) 0.13161(17) 0.0813(15) Uani 1 1 d . . .
O11 O 0.1332(4) 0.2378(3) 0.11391(16) 0.0684(12) Uani 1 1 d . . .
O12 O 0.0525(4) 0.1805(3) 0.18340(16) 0.0648(12) Uani 1 1 d . . .
C5 C 0.2904(6) 0.1573(5) 0.1632(2) 0.0645(17) Uani 1 1 d . . .
C6 C 0.1455(6) 0.1945(4) 0.1529(3) 0.0615(17) Uani 1 1 d . . .
N1 N 0.2605(6) 0.4057(4) 0.3319(2) 0.0697(15) Uani 1 1 d . . .
C7 C 0.2518(8) 0.4349(5) 0.2817(2) 0.0722(19) Uani 1 1 d . . .
H7A H 0.3368 0.4144 0.2658 0.087 Uiso 1 1 calc R . .
H7B H 0.2405 0.4945 0.2744 0.087 Uiso 1 1 calc R . .
C8 C 0.1389(8) 0.4089(5) 0.2641(3) 0.083(2) Uani 1 1 d . . .
H8A H 0.1454 0.3496 0.2734 0.100 Uiso 1 1 calc R . .
H8B H 0.0532 0.4335 0.2778 0.100 Uiso 1 1 calc R . .
C9 C 0.1412(12) 0.4323(8) 0.2152(3) 0.129(4) Uani 1 1 d . . .
H9A H 0.2261 0.4071 0.2013 0.155 Uiso 1 1 calc R . .
H9B H 0.1352 0.4915 0.2057 0.155 Uiso 1 1 calc R . .
C10 C 0.0265(12) 0.4063(8) 0.1988(4) 0.134(4) Uani 1 1 d . . .
H10A H 0.0313 0.4239 0.1666 0.201 Uiso 1 1 calc R . .
H10B H -0.0580 0.4312 0.2124 0.201 Uiso 1 1 calc R . .
H10C H 0.0339 0.3475 0.2071 0.201 Uiso 1 1 calc R . .
C11 C 0.2795(7) 0.3111(4) 0.3467(3) 0.0736(19) Uani 1 1 d . . .
H11A H 0.2990 0.2956 0.3777 0.088 Uiso 1 1 calc R . .
H11B H 0.1952 0.2937 0.3460 0.088 Uiso 1 1 calc R . .
C12 C 0.3893(8) 0.2645(5) 0.3187(3) 0.086(2) Uani 1 1 d . . .
H12A H 0.4747 0.2813 0.3184 0.103 Uiso 1 1 calc R . .
H12B H 0.3689 0.2757 0.2879 0.103 Uiso 1 1 calc R . .
C13 C 0.3963(9) 0.1730(5) 0.3399(3) 0.087(2) Uani 1 1 d . . .
H13A H 0.4316 0.1612 0.3685 0.105 Uiso 1 1 calc R . .
H13B H 0.3063 0.1596 0.3456 0.105 Uiso 1 1 calc R . .
C14 C 0.4842(10) 0.1193(6) 0.3099(4) 0.123(4) Uani 1 1 d . . .
H14A H 0.4851 0.0624 0.3243 0.184 Uiso 1 1 calc R . .
H14B H 0.5741 0.1311 0.3049 0.184 Uiso 1 1 calc R . .
H14C H 0.4492 0.1304 0.2816 0.184 Uiso 1 1 calc R . .
C15 C 0.3781(7) 0.4403(5) 0.3414(3) 0.075(2) Uani 1 1 d . . .
H15A H 0.4596 0.4174 0.3246 0.090 Uiso 1 1 calc R . .
H15B H 0.3631 0.4994 0.3299 0.090 Uiso 1 1 calc R . .
C16 C 0.4005(9) 0.4239(6) 0.3899(3) 0.092(2) Uani 1 1 d . . .
H16A H 0.3173 0.4419 0.4075 0.110 Uiso 1 1 calc R . .
H16B H 0.4265 0.3652 0.4008 0.110 Uiso 1 1 calc R . .
C17 C 0.5067(10) 0.4672(7) 0.3960(4) 0.110(3) Uani 1 1 d . . .
H17A H 0.4802 0.5257 0.3843 0.132 Uiso 1 1 calc R . .
H17B H 0.5890 0.4490 0.3779 0.132 Uiso 1 1 calc R . .
C18 C 0.5363(12) 0.4549(8) 0.4438(4) 0.150(5) Uani 1 1 d . . .
H18A H 0.6047 0.4858 0.4444 0.224 Uiso 1 1 calc R . .
H18B H 0.5668 0.3975 0.4554 0.224 Uiso 1 1 calc R . .
H18C H 0.4560 0.4734 0.4621 0.224 Uiso 1 1 calc R . .
C19 C 0.1294(7) 0.4377(5) 0.3580(3) 0.077(2) Uani 1 1 d . . .
H19A H 0.1325 0.4133 0.3898 0.092 Uiso 1 1 calc R . .
H19B H 0.0564 0.4195 0.3485 0.092 Uiso 1 1 calc R . .
C20 C 0.0977(8) 0.5328(5) 0.3519(3) 0.093(3) Uani 1 1 d . . .
H20A H 0.1607 0.5513 0.3660 0.112 Uiso 1 1 calc R . .
H20B H 0.1057 0.5587 0.3201 0.112 Uiso 1 1 calc R . .
C21 C -0.0474(9) 0.5563(6) 0.3740(4) 0.110(3) Uani 1 1 d . . .
H21A H -0.0622 0.5173 0.4023 0.132 Uiso 1 1 calc R . .
H21B H -0.0572 0.6103 0.3808 0.132 Uiso 1 1 calc R . .
C22 C -0.1487(11) 0.5576(8) 0.3461(4) 0.136(4) Uani 1 1 d . . .
H22A H -0.2363 0.5711 0.3618 0.203 Uiso 1 1 calc R . .
H22B H -0.1396 0.5044 0.3391 0.203 Uiso 1 1 calc R . .
H22C H -0.1376 0.5981 0.3186 0.203 Uiso 1 1 calc R . .
N2 N 0.2151(7) 0.8326(4) 0.4354(2) 0.0870(19) Uani 1 1 d . . .
C23 C 0.1676(10) 0.7556(5) 0.4663(3) 0.098(3) Uani 1 1 d . . .
H23A H 0.2296 0.7322 0.4885 0.117 Uiso 1 1 calc R . .
H23B H 0.0802 0.7720 0.4822 0.117 Uiso 1 1 calc R . .
C24 C 0.1572(15) 0.6913(7) 0.4425(4) 0.142(5) Uani 1 1 d . . .
H24A H 0.2391 0.6813 0.4223 0.170 Uiso 1 1 calc R . .
H24B H 0.0831 0.7105 0.4244 0.170 Uiso 1 1 calc R . .
C25 C 0.1336(18) 0.6070(15) 0.4772(8) 0.196(10) Uani 1 1 d . . .
H25A H 0.1510 0.5611 0.4623 0.235 Uiso 1 1 calc R . .
H25B H 0.1887 0.5946 0.5016 0.235 Uiso 1 1 calc R . .
C26 C 0.007(3) 0.6253(11) 0.4913(7) 0.257(14) Uani 1 1 d . . .
H26A H -0.0209 0.5801 0.5140 0.385 Uiso 1 1 calc R . .
H26B H -0.0450 0.6359 0.4665 0.385 Uiso 1 1 calc R . .
H26C H -0.0080 0.6734 0.5038 0.385 Uiso 1 1 calc R . .
C27 C 0.2175(9) 0.8911(5) 0.4662(3) 0.084(2) Uani 1 1 d . . .
H27A H 0.1262 0.9060 0.4798 0.101 Uiso 1 1 calc R . .
H27B H 0.2698 0.8609 0.4904 0.101 Uiso 1 1 calc R . .
C28 C 0.2720(9) 0.9685(6) 0.4454(3) 0.091(3) Uani 1 1 d . . .
H28A H 0.2200 1.0010 0.4216 0.110 Uiso 1 1 calc R . .
H28B H 0.3645 0.9556 0.4324 0.110 Uiso 1 1 calc R . .
C29 C 0.2646(12) 1.0169(7) 0.4814(4) 0.124(4) Uani 1 1 d . . .
H29A H 0.1712 1.0304 0.4934 0.149 Uiso 1 1 calc R . .
H29B H 0.3118 0.9820 0.5058 0.149 Uiso 1 1 calc R . .
C30 C 0.3209(16) 1.0934(9) 0.4663(4) 0.181(7) Uani 1 1 d . . .
H30A H 0.3132 1.1194 0.4912 0.272 Uiso 1 1 calc R . .
H30B H 0.2724 1.1297 0.4430 0.272 Uiso 1 1 calc R . .
H30C H 0.4139 1.0810 0.4547 0.272 Uiso 1 1 calc R . .
C31 C 0.3465(10) 0.8138(7) 0.4091(3) 0.111(3) Uani 1 1 d . . .
H31A H 0.3679 0.8643 0.3891 0.133 Uiso 1 1 calc R . .
H31B H 0.3391 0.7766 0.3904 0.133 Uiso 1 1 calc R . .
C32 C 0.4617(13) 0.7755(9) 0.4368(5) 0.168(6) Uani 1 1 d . . .
H32A H 0.4771 0.8163 0.4519 0.201 Uiso 1 1 calc R . .
H32B H 0.4333 0.7304 0.4601 0.201 Uiso 1 1 calc R . .
C33 C 0.5869(18) 0.7449(14) 0.4136(8) 0.266(12) Uani 1 1 d . . .
H33A H 0.6208 0.7901 0.3919 0.319 Uiso 1 1 calc R . .
H33B H 0.5728 0.7058 0.3972 0.319 Uiso 1 1 calc R . .
C34 C 0.6931(15) 0.7024(15) 0.4463(8) 0.289(14) Uani 1 1 d . . .
H34A H 0.7760 0.6835 0.4294 0.433 Uiso 1 1 calc R . .
H34B H 0.6613 0.6564 0.4672 0.433 Uiso 1 1 calc R . .
H34C H 0.7076 0.7409 0.4626 0.433 Uiso 1 1 calc R . .
C35 C 0.1158(10) 0.8737(5) 0.4009(3) 0.097(3) Uani 1 1 d . . .
H35A H 0.1461 0.9237 0.3833 0.116 Uiso 1 1 calc R . .
H35B H 0.1219 0.8373 0.3804 0.116 Uiso 1 1 calc R . .
C36 C -0.0271(9) 0.8953(5) 0.4177(3) 0.088(2) Uani 1 1 d . . .
H36A H -0.0357 0.9342 0.4369 0.105 Uiso 1 1 calc R . .
H36B H -0.0587 0.8461 0.4360 0.105 Uiso 1 1 calc R . .
C37 C -0.1158(12) 0.9325(6) 0.3803(3) 0.119(4) Uani 1 1 d . . .
H37A H -0.0789 0.9788 0.3607 0.142 Uiso 1 1 calc R . .
H37B H -0.1113 0.8918 0.3625 0.142 Uiso 1 1 calc R . .
C38 C -0.2609(11) 0.9615(7) 0.3953(4) 0.134(4) Uani 1 1 d . . .
H38A H -0.3078 0.9851 0.3694 0.200 Uiso 1 1 calc R . .
H38B H -0.2672 1.0022 0.4128 0.200 Uiso 1 1 calc R . .
H38C H -0.3004 0.9157 0.4133 0.200 Uiso 1 1 calc R . .
N3 N 0.5387(7) 0.3875(4) 0.8943(2) 0.0819(18) Uani 1 1 d . . .
C39 C 0.4287(9) 0.4262(6) 0.9254(3) 0.100(3) Uani 1 1 d . . .
H39A H 0.4593 0.4159 0.9548 0.120 Uiso 1 1 calc R . .
H39B H 0.3511 0.3994 0.9290 0.120 Uiso 1 1 calc R . .
C40 C 0.3853(11) 0.5182(7) 0.9097(4) 0.126(4) Uani 1 1 d . . .
H40A H 0.4602 0.5463 0.9082 0.152 Uiso 1 1 calc R . .
H40B H 0.3586 0.5297 0.8797 0.152 Uiso 1 1 calc R . .
C41 C 0.2706(16) 0.5497(8) 0.9410(5) 0.177(6) Uani 1 1 d . . .
H41A H 0.2179 0.5061 0.9534 0.212 Uiso 1 1 calc R . .
H41B H 0.3074 0.5600 0.9659 0.212 Uiso 1 1 calc R . .
C42 C 0.186(2) 0.6184(17) 0.9245(7) 0.343(18) Uani 1 1 d . . .
H42A H 0.1161 0.6310 0.9478 0.515 Uiso 1 1 calc R . .
H42B H 0.1474 0.6095 0.9000 0.515 Uiso 1 1 calc R . .
H42C H 0.2351 0.6634 0.9138 0.515 Uiso 1 1 calc R . .
C43 C 0.6688(11) 0.4202(6) 0.8908(4) 0.120(4) Uani 1 1 d . . .
H43A H 0.7342 0.3961 0.8690 0.143 Uiso 1 1 calc R . .
H43B H 0.6521 0.4792 0.8792 0.143 Uiso 1 1 calc R . .
C44 C 0.7294(12) 0.4032(8) 0.9346(5) 0.141(4) Uani 1 1 d . . .
H44A H 0.7342 0.3451 0.9483 0.169 Uiso 1 1 calc R . .
H44B H 0.6690 0.4336 0.9549 0.169 Uiso 1 1 calc R . .
C45 C 0.8752(15) 0.4263(10) 0.9305(7) 0.205(8) Uani 1 1 d . . .
H45A H 0.8733 0.4835 0.9152 0.246 Uiso 1 1 calc R . .
H45B H 0.8999 0.4199 0.9604 0.246 Uiso 1 1 calc R . .
C46 C 0.9731(18) 0.3756(12) 0.9063(8) 0.250(11) Uani 1 1 d . . .
H46A H 1.0583 0.3935 0.9025 0.376 Uiso 1 1 calc R . .
H46B H 0.9464 0.3796 0.8772 0.376 Uiso 1 1 calc R . .
H46C H 0.9807 0.3195 0.9227 0.376 Uiso 1 1 calc R . .
C47 C 0.5099(12) 0.4104(7) 0.8451(3) 0.123(4) Uani 1 1 d . . .
H47A H 0.5031 0.4695 0.8345 0.147 Uiso 1 1 calc R . .
H47B H 0.5851 0.3845 0.8270 0.147 Uiso 1 1 calc R . .
C48 C 0.3811(14) 0.3847(9) 0.8381(4) 0.166(6) Uani 1 1 d . . .
H48A H 0.3054 0.4071 0.8575 0.200 Uiso 1 1 calc R . .
H48B H 0.3897 0.3251 0.8455 0.200 Uiso 1 1 calc R . .
C49 C 0.358(3) 0.4184(13) 0.7874(6) 0.302(17) Uani 1 1 d . . .
H49A H 0.3468 0.4779 0.7815 0.362 Uiso 1 1 calc R . .
H49B H 0.4388 0.3994 0.7691 0.362 Uiso 1 1 calc R . .
C50 C 0.255(3) 0.399(2) 0.7732(10) 0.50(4) Uani 1 1 d . . .
H50A H 0.2535 0.4236 0.7418 0.754 Uiso 1 1 calc R . .
H50B H 0.1729 0.4198 0.7899 0.754 Uiso 1 1 calc R . .
H50C H 0.2650 0.3405 0.7778 0.754 Uiso 1 1 calc R . .
C51 C 0.5603(9) 0.2966(5) 0.9133(3) 0.089(2) Uani 1 1 d . . .
H51A H 0.4788 0.2767 0.9119 0.107 Uiso 1 1 calc R . .
H51B H 0.5714 0.2880 0.9448 0.107 Uiso 1 1 calc R . .
C52 C 0.6775(10) 0.2434(6) 0.8915(3) 0.112(3) Uani 1 1 d . . .
H52A H 0.6662 0.2482 0.8602 0.134 Uiso 1 1 calc R . .
H52B H 0.7606 0.2621 0.8922 0.134 Uiso 1 1 calc R . .
C53 C 0.6849(12) 0.1548(7) 0.9161(5) 0.143(5) Uani 1 1 d . . .
H53A H 0.6913 0.1512 0.9476 0.171 Uiso 1 1 calc R . .
H53B H 0.6023 0.1364 0.9145 0.171 Uiso 1 1 calc R . .
C54 C 0.8015(18) 0.0981(9) 0.8979(6) 0.223(9) Uani 1 1 d . . .
H54A H 0.8007 0.0429 0.9150 0.335 Uiso 1 1 calc R . .
H54B H 0.8839 0.1151 0.9000 0.335 Uiso 1 1 calc R . .
H54C H 0.7946 0.1000 0.8669 0.335 Uiso 1 1 calc R . .
N4 N 0.7498(7) 0.0515(5) 0.1540(3) 0.098(2) Uani 1 1 d . . .
C55 C 0.6584(8) 0.1300(6) 0.1643(3) 0.097(3) Uani 1 1 d . . .
H55A H 0.6296 0.1636 0.1362 0.116 Uiso 1 1 calc R . .
H55B H 0.5787 0.1140 0.1834 0.116 Uiso 1 1 calc R . .
C56 C 0.7168(9) 0.1833(6) 0.1868(4) 0.105(3) Uani 1 1 d . . .
H56A H 0.7985 0.1991 0.1690 0.126 Uiso 1 1 calc R . .
H56B H 0.7383 0.1533 0.2165 0.126 Uiso 1 1 calc R . .
C57 C 0.6116(11) 0.2594(7) 0.1905(4) 0.119(3) Uani 1 1 d . . .
H57A H 0.5310 0.2425 0.2086 0.143 Uiso 1 1 calc R . .
H57B H 0.5884 0.2873 0.1607 0.143 Uiso 1 1 calc R . .
C58 C 0.6603(14) 0.3194(9) 0.2118(4) 0.162(5) Uani 1 1 d . . .
H58A H 0.5908 0.3662 0.2134 0.243 Uiso 1 1 calc R . .
H58B H 0.7390 0.3373 0.1936 0.243 Uiso 1 1 calc R . .
H58C H 0.6817 0.2925 0.2415 0.243 Uiso 1 1 calc R . .
C59 C 0.7907(9) -0.0067(7) 0.1973(4) 0.114(3) Uani 1 1 d . . .
H59A H 0.8365 0.0219 0.2123 0.136 Uiso 1 1 calc R . .
H59B H 0.8549 -0.0529 0.1893 0.136 Uiso 1 1 calc R . .
C60 C 0.6746(12) -0.0413(7) 0.2315(4) 0.124(4) Uani 1 1 d . . .
H60A H 0.6128 0.0043 0.2412 0.149 Uiso 1 1 calc R . .
H60B H 0.6255 -0.0679 0.2163 0.149 Uiso 1 1 calc R . .
C61 C 0.724(2) -0.1037(11) 0.2735(5) 0.208(8) Uani 1 1 d . . .
H61A H 0.8026 -0.1382 0.2615 0.249 Uiso 1 1 calc R . .
H61B H 0.7589 -0.0709 0.2894 0.249 Uiso 1 1 calc R . .
C62 C 0.665(3) -0.1536(17) 0.3047(14) 0.56(4) Uani 1 1 d . . .
H62A H 0.7271 -0.1836 0.3257 0.838 Uiso 1 1 calc R . .
H62B H 0.6340 -0.1915 0.2918 0.838 Uiso 1 1 calc R . .
H62C H 0.5902 -0.1234 0.3202 0.838 Uiso 1 1 calc R . .
C63 C 0.6741(10) 0.0131(7) 0.1281(4) 0.113(3) Uani 1 1 d . . .
H63A H 0.5882 0.0048 0.1456 0.136 Uiso 1 1 calc R . .
H63B H 0.6560 0.0518 0.1001 0.136 Uiso 1 1 calc R . .
C64 C 0.7456(12) -0.0675(8) 0.1174(5) 0.140(4) Uani 1 1 d . . .
H64A H 0.7564 -0.1087 0.1450 0.168 Uiso 1 1 calc R . .
H64B H 0.8342 -0.0613 0.1015 0.168 Uiso 1 1 calc R . .
C65 C 0.6605 -0.0960 0.0871 0.150 Uani 1 1 d . . .
H65A H 0.5708 -0.1013 0.1022 0.180 Uiso 1 1 calc R . .
H65B H 0.6538 -0.0574 0.0584 0.180 Uiso 1 1 calc R . .
C66 C 0.7359 -0.1744 0.0813 0.205 Uani 1 1 d . . .
H66A H 0.6912 -0.1970 0.0632 0.308 Uiso 1 1 calc R . .
H66B H 0.7425 -0.2110 0.1102 0.308 Uiso 1 1 calc R . .
H66C H 0.8243 -0.1675 0.0665 0.308 Uiso 1 1 calc R . .
C67 C 0.8798(8) 0.0727(7) 0.1257(4) 0.108(3) Uani 1 1 d . . .
H67A H 0.9270 0.0960 0.1431 0.130 Uiso 1 1 calc R . .
H67B H 0.9361 0.0221 0.1201 0.130 Uiso 1 1 calc R . .
C68 C 0.8630(14) 0.1318(9) 0.0812(5) 0.161(5) Uani 1 1 d . . .
H68A H 0.7724 0.1347 0.0746 0.194 Uiso 1 1 calc R . .
H68B H 0.8701 0.1860 0.0848 0.194 Uiso 1 1 calc R . .
C69 C 0.950(2) 0.1158(14) 0.0442(6) 0.246(11) Uani 1 1 d . . .
H69A H 0.9382 0.0632 0.0396 0.295 Uiso 1 1 calc R . .
H69B H 1.0407 0.1086 0.0520 0.295 Uiso 1 1 calc R . .
C70 C 0.944(2) 0.1722(14) 0.0022(6) 0.245(10) Uani 1 1 d . . .
H70A H 1.0158 0.1537 -0.0193 0.367 Uiso 1 1 calc R . .
H70B H 0.9541 0.2254 0.0056 0.367 Uiso 1 1 calc R . .
H70C H 0.8596 0.1759 -0.0083 0.367 Uiso 1 1 calc R . .

loop_
_atom_site_aniso_label
_atom_site_aniso_U_11
_atom_site_aniso_U_22
_atom_site_aniso_U_33
_atom_site_aniso_U_23
_atom_site_aniso_U_13
_atom_site_aniso_U_12
Re1 0.06249(17) 0.06741(19) 0.05560(18) -0.01367(13) -0.00184(12) -0.01747(13)
Cl1 0.0913(13) 0.0917(15) 0.0780(14) -0.0006(11) -0.0171(11) -0.0081(11)
Cl2 0.0960(14) 0.0867(14) 0.0771(13) -0.0090(11) -0.0152(11) -0.0001(11)
Cl3 0.1116(15) 0.1004(15) 0.0728(13) -0.0362(12) 0.0068(11) -0.0481(12)
Cl4 0.0677(10) 0.1044(15) 0.0800(13) -0.0225(11) 0.0114(9) -0.0266(10)
Re2 0.0943(2) 0.05856(19) 0.0615(2) -0.01589(14) -0.00693(15) -0.00846(15)
Cl5 0.0986(14) 0.0990(16) 0.0937(16) -0.0323(13) 0.0096(12) -0.0213(12)
Cl6 0.1397(18) 0.0707(13) 0.0789(14) -0.0297(11) 0.0027(13) -0.0269(12)
Cl7 0.1335(19) 0.0723(14) 0.0997(17) -0.0112(12) -0.0353(14) 0.0074(12)
Cl8 0.1068(15) 0.0874(14) 0.0782(14) -0.0274(11) 0.0096(11) -0.0247(11)
Re3 0.06495(19) 0.1137(3) 0.0575(2) 0.00563(18) -0.00463(14) -0.01334(17)
Cl9 0.192(4) 0.254(5) 0.279(6) -0.195(5) -0.051(4) 0.014(4)
Cl10 0.0756(14) 0.313(5) 0.0822(17) 0.042(2) 0.0092(12) -0.021(2)
Cl11 0.0978(19) 0.348(6) 0.102(2) 0.107(3) -0.0250(16) -0.023(2)
Cl12 0.151(3) 0.118(3) 0.337(6) -0.066(3) -0.007(3) -0.053(2)
Ni1 0.0575(4) 0.0588(5) 0.0561(5) -0.0085(4) -0.0048(4) -0.0101(4)
O1 0.062(3) 0.066(3) 0.060(3) -0.019(2) -0.002(2) -0.019(2)
O2 0.061(2) 0.062(3) 0.061(3) -0.013(2) 0.002(2) -0.019(2)
O3 0.063(3) 0.072(3) 0.062(3) -0.024(2) -0.002(2) -0.022(2)
O4 0.057(2) 0.070(3) 0.067(3) -0.024(2) 0.004(2) -0.018(2)
C1 0.058(4) 0.053(4) 0.063(4) -0.004(3) -0.009(3) -0.012(3)
C2 0.063(4) 0.057(4) 0.054(4) -0.003(3) -0.009(3) -0.016(3)
O5 0.070(3) 0.064(3) 0.058(3) -0.011(2) -0.016(2) -0.006(2)
O6 0.076(3) 0.059(3) 0.057(3) -0.010(2) -0.015(2) -0.012(2)
O7 0.094(3) 0.051(3) 0.056(3) -0.013(2) -0.017(2) 0.001(2)
O8 0.090(3) 0.066(3) 0.073(3) -0.025(3) -0.025(3) -0.015(2)
C3 0.067(4) 0.071(5) 0.046(4) -0.012(3) -0.004(3) -0.019(3)
C4 0.062(4) 0.067(5) 0.052(4) -0.015(3) -0.002(3) -0.015(3)
O9 0.054(2) 0.086(3) 0.061(3) -0.001(3) -0.006(2) -0.007(2)
O10 0.051(3) 0.116(4) 0.065(3) 0.005(3) -0.005(2) -0.017(3)
O11 0.049(2) 0.079(3) 0.066(3) 0.005(3) -0.009(2) -0.007(2)
O12 0.047(2) 0.073(3) 0.068(3) -0.004(2) -0.008(2) -0.008(2)
C5 0.051(4) 0.078(5) 0.063(5) -0.008(4) -0.010(3) -0.013(3)
C6 0.050(3) 0.060(4) 0.071(5) -0.011(4) -0.008(3) -0.005(3)
N1 0.070(3) 0.074(4) 0.067(4) -0.014(3) -0.001(3) -0.024(3)
C7 0.085(5) 0.063(4) 0.066(5) -0.005(4) 0.002(4) -0.027(4)
C8 0.093(5) 0.084(6) 0.068(5) 0.000(4) -0.005(4) -0.027(4)
C9 0.161(10) 0.162(11) 0.082(7) -0.017(7) -0.022(7) -0.074(8)
C10 0.167(11) 0.141(10) 0.110(9) -0.029(7) -0.043(8) -0.036(8)
C11 0.078(5) 0.072(5) 0.076(5) -0.013(4) -0.015(4) -0.024(4)
C12 0.093(5) 0.075(5) 0.095(6) -0.024(5) -0.020(5) -0.013(4)
C13 0.105(6) 0.074(5) 0.085(6) -0.013(4) -0.034(5) -0.007(4)
C14 0.124(8) 0.090(7) 0.150(10) -0.033(7) -0.041(7) 0.022(6)
C15 0.066(4) 0.080(5) 0.089(6) -0.034(4) -0.002(4) -0.022(4)
C16 0.091(5) 0.097(6) 0.095(7) -0.031(5) -0.017(5) -0.017(5)
C17 0.106(7) 0.126(8) 0.124(9) -0.068(7) -0.016(6) -0.026(6)
C18 0.140(10) 0.192(13) 0.140(11) -0.059(10) -0.049(8) -0.025(9)
C19 0.073(4) 0.084(5) 0.072(5) -0.017(4) 0.008(4) -0.025(4)
C20 0.092(6) 0.085(6) 0.097(7) -0.022(5) 0.018(5) -0.023(4)
C21 0.095(6) 0.091(7) 0.132(9) -0.035(6) 0.023(6) -0.003(5)
C22 0.113(8) 0.141(10) 0.155(11) -0.028(8) -0.028(8) -0.022(7)
N2 0.119(5) 0.088(5) 0.049(4) -0.010(3) -0.003(3) -0.017(4)
C23 0.142(8) 0.085(6) 0.063(5) -0.011(5) -0.015(5) -0.017(5)
C24 0.210(13) 0.115(9) 0.092(8) 0.007(7) -0.002(8) -0.054(9)
C25 0.198(17) 0.24(2) 0.185(18) -0.120(18) 0.024(15) -0.067(17)
C26 0.47(4) 0.160(17) 0.20(2) 0.030(15) -0.19(3) -0.14(2)
C27 0.103(6) 0.090(6) 0.060(5) -0.016(4) -0.010(4) -0.017(5)
C28 0.099(6) 0.107(7) 0.069(5) -0.027(5) -0.005(4) -0.012(5)
C29 0.159(10) 0.137(10) 0.094(8) -0.029(7) -0.007(7) -0.065(8)
C30 0.278(18) 0.192(14) 0.115(10) -0.048(10) 0.008(11) -0.142(14)
C31 0.121(8) 0.115(8) 0.083(6) -0.031(6) 0.006(6) 0.009(6)
C32 0.130(10) 0.155(12) 0.197(15) -0.062(11) 0.043(10) 0.002(9)
C33 0.158(15) 0.35(3) 0.31(3) -0.19(3) -0.017(17) 0.038(17)
C34 0.123(13) 0.40(3) 0.38(3) -0.23(3) -0.042(17) 0.052(16)
C35 0.161(9) 0.081(6) 0.050(5) 0.000(4) -0.024(5) -0.033(6)
C36 0.107(6) 0.077(5) 0.076(6) -0.011(4) -0.005(5) -0.021(5)
C37 0.189(11) 0.095(7) 0.082(7) -0.021(5) -0.048(7) -0.018(7)
C38 0.118(8) 0.142(10) 0.153(11) -0.054(8) -0.043(8) -0.002(7)
N3 0.096(5) 0.078(4) 0.062(4) -0.008(3) 0.000(3) -0.008(4)
C39 0.104(6) 0.109(7) 0.077(6) -0.019(5) 0.012(5) -0.015(5)
C40 0.132(8) 0.119(9) 0.123(9) -0.050(7) 0.020(7) -0.010(7)
C41 0.211(14) 0.138(11) 0.137(11) -0.044(9) 0.051(10) 0.035(10)
C42 0.23(2) 0.46(4) 0.19(2) -0.02(2) 0.038(16) 0.17(2)
C43 0.126(8) 0.094(7) 0.105(8) 0.011(6) 0.014(7) 0.001(6)
C44 0.127(9) 0.122(10) 0.177(14) -0.032(9) -0.004(9) -0.041(7)
C45 0.133(12) 0.154(14) 0.32(3) -0.035(15) -0.003(14) -0.031(10)
C46 0.169(16) 0.22(2) 0.31(3) 0.029(19) 0.016(17) -0.046(14)
C47 0.151(9) 0.128(9) 0.065(6) -0.031(6) -0.008(6) 0.040(7)
C48 0.168(12) 0.203(15) 0.125(10) -0.076(10) -0.067(9) 0.065(11)
C49 0.44(3) 0.29(2) 0.174(16) -0.149(16) -0.20(2) 0.20(2)
C50 0.48(5) 0.65(6) 0.48(5) -0.44(5) -0.37(4) 0.31(5)
C51 0.103(6) 0.096(6) 0.072(5) -0.010(5) -0.020(5) -0.026(5)
C52 0.137(8) 0.107(8) 0.081(6) -0.017(6) -0.007(6) -0.002(6)
C53 0.136(9) 0.090(8) 0.199(14) -0.010(8) -0.052(9) -0.012(7)
C54 0.29(2) 0.116(11) 0.26(2) -0.062(12) -0.094(18) 0.045(13)
N4 0.069(4) 0.133(7) 0.098(6) -0.036(5) -0.023(4) -0.005(4)
C55 0.070(5) 0.114(7) 0.099(7) -0.020(6) -0.021(4) 0.005(5)
C56 0.084(6) 0.126(8) 0.113(8) -0.041(6) -0.027(5) -0.005(5)
C57 0.123(8) 0.132(9) 0.097(8) -0.023(7) -0.017(6) -0.008(7)
C58 0.201(13) 0.183(13) 0.122(10) -0.070(10) -0.031(9) -0.024(11)
C59 0.092(6) 0.138(9) 0.117(8) -0.044(7) -0.038(6) 0.007(6)
C60 0.134(9) 0.134(9) 0.115(9) -0.028(7) -0.018(7) -0.042(7)
C61 0.29(2) 0.215(18) 0.148(14) 0.003(13) -0.117(15) -0.088(16)
C62 0.50(5) 0.34(4) 0.83(9) 0.33(5) -0.38(6) -0.35(4)
C63 0.101(7) 0.139(9) 0.116(8) -0.035(7) -0.048(6) -0.020(6)
C64 0.142(10) 0.142(11) 0.172(12) -0.071(9) -0.035(9) -0.051(8)
C65 0.150 0.150 0.150 -0.032 -0.018 -0.025
C66 0.205 0.205 0.205 -0.044 -0.025 -0.034
C67 0.072(5) 0.122(8) 0.129(9) -0.036(7) -0.016(5) -0.002(5)
C68 0.145(11) 0.181(14) 0.139(13) -0.038(11) 0.005(10) 0.002(10)
C69 0.22(2) 0.30(3) 0.134(15) 0.029(16) 0.005(14) 0.023(17)
C70 0.26(2) 0.34(3) 0.130(14) -0.019(17) 0.043(14) -0.14(2)

loop_
_atom_type_symbol
_atom_type_description
_atom_type_scat_dispersion_real
_atom_type_scat_dispersion_imag
_atom_type_scat_source
C C 0.0033 0.0016 'International Tables Vol C Tables 4.2.6.8 and 6.1.1.4'
H H 0.0000 0.0000 'International Tables Vol C Tables 4.2.6.8 and 6.1.1.4'
N N 0.0061 0.0033 'International Tables Vol C Tables 4.2.6.8 and 6.1.1.4'
O O 0.0106 0.0060 'International Tables Vol C Tables 4.2.6.8 and 6.1.1.4'
Cl Cl 0.1484 0.1585 'International Tables Vol C Tables 4.2.6.8 and 6.1.1.4'
Ni Ni 0.3393 1.1124 'International Tables Vol C Tables 4.2.6.8 and 6.1.1.4'
Re Re -1.0185 7.2310 'International Tables Vol C Tables 4.2.6.8 and 6.1.1.4'

loop_
_geom_angle_atom_site_label_1
_geom_angle_atom_site_label_2
_geom_angle_atom_site_label_3
_geom_angle
_geom_angle_site_symmetry_1
_geom_angle_site_symmetry_3
_geom_angle_publ_flag
O3 Re1 O4 79.26(17) . . ?
O3 Re1 Cl3 92.99(13) . . ?
O4 Re1 Cl3 172.22(12) . . ?
O3 Re1 Cl4 172.70(13) . . ?
O4 Re1 Cl4 93.49(13) . . ?
Cl3 Re1 Cl4 94.25(8) . . ?
O3 Re1 Cl2 86.64(14) . . ?
O4 Re1 Cl2 88.11(14) . . ?
Cl3 Re1 Cl2 92.03(9) . . ?
Cl4 Re1 Cl2 93.99(8) . . ?
O3 Re1 Cl1 86.74(14) . . ?
O4 Re1 Cl1 87.95(14) . . ?
Cl3 Re1 Cl1 91.07(9) . . ?
Cl4 Re1 Cl1 92.22(8) . . ?
Cl2 Re1 Cl1 172.83(7) . . ?
O8 Re2 O7 79.75(18) . . ?
O8 Re2 Cl7 171.41(14) . . ?
O7 Re2 Cl7 91.69(14) . . ?
O8 Re2 Cl6 93.07(14) . . ?
O7 Re2 Cl6 172.53(14) . . ?
Cl7 Re2 Cl6 95.52(9) . . ?
O8 Re2 Cl5 85.86(16) . . ?
O7 Re2 Cl5 88.31(15) . . ?
Cl7 Re2 Cl5 93.31(9) . . ?
Cl6 Re2 Cl5 93.22(8) . . ?
O8 Re2 Cl8 88.43(15) . . ?
O7 Re2 Cl8 86.84(15) . . ?
Cl7 Re2 Cl8 91.76(9) . . ?
Cl6 Re2 Cl8 90.96(8) . . ?
Cl5 Re2 Cl8 173.09(8) . . ?
O10 Re3 O11 79.22(17) . . ?
O10 Re3 Cl11 171.32(14) . . ?
O11 Re3 Cl11 92.19(15) . . ?
O10 Re3 Cl9 85.4(2) . . ?
O11 Re3 Cl9 88.9(2) . . ?
Cl11 Re3 Cl9 93.3(2) . . ?
O10 Re3 Cl10 91.68(14) . . ?
O11 Re3 Cl10 170.63(14) . . ?
Cl11 Re3 Cl10 96.95(11) . . ?
Cl9 Re3 Cl10 92.65(18) . . ?
O10 Re3 Cl12 85.7(2) . . ?
O11 Re3 Cl12 86.44(18) . . ?
Cl11 Re3 Cl12 95.1(2) . . ?
Cl9 Re3 Cl12 170.6(2) . . ?
Cl10 Re3 Cl12 90.68(16) . . ?
O5 Ni1 O9 93.50(19) . . ?
O5 Ni1 O12 90.69(19) . . ?
O9 Ni1 O12 82.42(17) . . ?
O5 Ni1 O2 171.61(18) . . ?
O9 Ni1 O2 93.34(19) . . ?
O12 Ni1 O2 95.02(18) . . ?
O5 Ni1 O1 91.86(18) . . ?
O9 Ni1 O1 173.75(19) . . ?
O12 Ni1 O1 94.31(17) . . ?
O2 Ni1 O1 81.60(17) . . ?
O5 Ni1 O6 81.97(18) . . ?
O9 Ni1 O6 91.03(18) . . ?
O12 Ni1 O6 169.87(18) . . ?
O2 Ni1 O6 93.06(18) . . ?
O1 Ni1 O6 92.91(18) . . ?
C1 O1 Ni1 111.6(4) . . ?
C2 O2 Ni1 110.4(4) . . ?
C2 O3 Re1 114.2(4) . . ?
C1 O4 Re1 113.8(4) . . ?
O1 C1 O4 126.2(6) . . ?
O1 C1 C2 117.3(6) . . ?
O4 C1 C2 116.5(6) . . ?
O2 C2 O3 125.0(6) . . ?
O2 C2 C1 118.7(6) . . ?
O3 C2 C1 116.3(6) . . ?
C3 O5 Ni1 111.0(4) . . ?
C4 O6 Ni1 110.0(4) . . ?
C4 O7 Re2 114.4(4) . . ?
C3 O8 Re2 113.8(4) . . ?
O5 C3 O8 125.2(6) . . ?
O5 C3 C4 118.6(6) . . ?
O8 C3 C4 116.3(6) . . ?
O6 C4 O7 126.3(6) . . ?
O6 C4 C3 118.3(6) . . ?
O7 C4 C3 115.4(6) . . ?
C5 O9 Ni1 110.2(4) . . ?
C5 O10 Re3 115.2(4) . . ?
C6 O11 Re3 114.0(4) . . ?
C6 O12 Ni1 110.4(4) . . ?
O9 C5 O10 125.9(6) . . ?
O9 C5 C6 118.7(6) . . ?
O10 C5 C6 115.4(6) . . ?
O12 C6 O11 126.0(6) . . ?
O12 C6 C5 117.9(6) . . ?
O11 C6 C5 116.2(6) . . ?
C7 N1 C19 109.7(6) . . ?
C7 N1 C15 106.1(5) . . ?
C19 N1 C15 111.2(6) . . ?
C7 N1 C11 112.0(6) . . ?
C19 N1 C11 105.8(5) . . ?
C15 N1 C11 112.0(6) . . ?
N1 C7 C8 115.9(6) . . ?
C9 C8 C7 114.0(7) . . ?
C8 C9 C10 112.7(9) . . ?
C12 C11 N1 115.5(6) . . ?
C11 C12 C13 107.4(7) . . ?
C14 C13 C12 112.1(8) . . ?
C16 C15 N1 115.8(6) . . ?
C17 C16 C15 111.6(8) . . ?
C16 C17 C18 115.6(10) . . ?
N1 C19 C20 114.5(6) . . ?
C21 C20 C19 108.2(7) . . ?
C22 C21 C20 113.3(9) . . ?
C31 N2 C35 106.2(7) . . ?
C31 N2 C23 112.8(7) . . ?
C35 N2 C23 110.2(7) . . ?
C31 N2 C27 112.1(7) . . ?
C35 N2 C27 109.6(6) . . ?
C23 N2 C27 106.0(6) . . ?
C24 C23 N2 114.3(8) . . ?
C23 C24 C25 111.4(11) . . ?
C26 C25 C24 100(2) . . ?
C28 C27 N2 117.5(7) . . ?
C27 C28 C29 108.9(8) . . ?
C30 C29 C28 115.2(10) . . ?
N2 C31 C32 115.0(8) . . ?
C33 C32 C31 117.4(14) . . ?
C32 C33 C34 112.1(17) . . ?
C36 C35 N2 118.3(7) . . ?
C35 C36 C37 113.2(8) . . ?
C38 C37 C36 115.7(9) . . ?
C51 N3 C39 107.1(7) . . ?
C51 N3 C43 109.8(7) . . ?
C39 N3 C43 111.8(7) . . ?
C51 N3 C47 113.3(7) . . ?
C39 N3 C47 113.2(7) . . ?
C43 N3 C47 101.7(8) . . ?
N3 C39 C40 114.7(8) . . ?
C41 C40 C39 110.6(10) . . ?
C42 C41 C40 118.0(14) . . ?
C44 C43 N3 115.1(8) . . ?
C43 C44 C45 115.8(13) . . ?
C46 C45 C44 111.5(16) . . ?
C48 C47 N3 113.7(10) . . ?
C47 C48 C49 108.2(16) . . ?
C50 C49 C48 118(3) . . ?
N3 C51 C52 118.1(7) . . ?
C53 C52 C51 110.0(9) . . ?
C54 C53 C52 113.6(12) . . ?
C63 N4 C59 112.5(8) . . ?
C63 N4 C67 110.0(8) . . ?
C59 N4 C67 106.1(7) . . ?
C63 N4 C55 107.5(7) . . ?
C59 N4 C55 110.6(7) . . ?
C67 N4 C55 110.2(7) . . ?
C56 C55 N4 117.3(7) . . ?
C55 C56 C57 107.5(8) . . ?
C56 C57 C58 112.5(9) . . ?
N4 C59 C60 116.3(8) . . ?
C61 C60 C59 113.4(11) . . ?
C62 C61 C60 132(2) . . ?
C64 C63 N4 115.0(8) . . ?
C63 C64 C65 109.2(8) . . ?
C66 C65 C64 103.3(5) . . ?
C68 C67 N4 115.4(9) . . ?
C69 C68 C67 118.0(13) . . ?
C68 C69 C70 120.2(18) . . ?

loop_
_geom_bond_atom_site_label_1
_geom_bond_atom_site_label_2
_geom_bond_distance
_geom_bond_site_symmetry_2
_geom_bond_publ_flag
Re1 O3 2.080(4) . ?
Re1 O4 2.097(4) . ?
Re1 Cl3 2.313(2) . ?
Re1 Cl4 2.3142(18) . ?
Re1 Cl2 2.334(2) . ?
Re1 Cl1 2.347(2) . ?
Re2 O8 2.080(5) . ?
Re2 O7 2.083(5) . ?
Re2 Cl7 2.313(2) . ?
Re2 Cl6 2.327(2) . ?
Re2 Cl5 2.340(2) . ?
Re2 Cl8 2.343(2) . ?
Re3 O10 2.057(5) . ?
Re3 O11 2.084(4) . ?
Re3 Cl11 2.283(3) . ?
Re3 Cl9 2.294(4) . ?
Re3 Cl10 2.319(2) . ?
Re3 Cl12 2.330(4) . ?
Ni1 O5 2.059(5) . ?
Ni1 O9 2.062(4) . ?
Ni1 O12 2.067(4) . ?
Ni1 O2 2.078(4) . ?
Ni1 O1 2.079(4) . ?
Ni1 O6 2.095(4) . ?
O1 C1 1.236(8) . ?
O2 C2 1.249(7) . ?
O3 C2 1.259(8) . ?
O4 C1 1.252(8) . ?
C1 C2 1.549(9) . ?
O5 C3 1.231(8) . ?
O6 C4 1.228(8) . ?
O7 C4 1.279(8) . ?
O8 C3 1.279(8) . ?
C3 C4 1.552(9) . ?
O9 C5 1.242(8) . ?
O10 C5 1.264(8) . ?
O11 C6 1.260(8) . ?
O12 C6 1.240(8) . ?
C5 C6 1.543(9) . ?
N1 C7 1.517(9) . ?
N1 C19 1.519(8) . ?
N1 C15 1.534(9) . ?
N1 C11 1.543(9) . ?
C7 C8 1.532(11) . ?
C8 C9 1.460(12) . ?
C9 C10 1.526(14) . ?
C11 C12 1.514(10) . ?
C12 C13 1.527(11) . ?
C13 C14 1.515(12) . ?
C15 C16 1.499(11) . ?
C16 C17 1.486(12) . ?
C17 C18 1.509(14) . ?
C19 C20 1.553(10) . ?
C20 C21 1.547(11) . ?
C21 C22 1.445(14) . ?
N2 C31 1.471(11) . ?
N2 C35 1.535(11) . ?
N2 C23 1.535(11) . ?
N2 C27 1.536(10) . ?
C23 C24 1.483(14) . ?
C24 C25 1.60(2) . ?
C25 C26 1.30(3) . ?
C27 C28 1.490(12) . ?
C28 C29 1.514(13) . ?
C29 C30 1.467(14) . ?
C31 C32 1.516(16) . ?
C32 C33 1.427(16) . ?
C33 C34 1.55(3) . ?
C35 C36 1.473(12) . ?
C36 C37 1.521(12) . ?
C37 C38 1.502(13) . ?
N3 C51 1.497(10) . ?
N3 C39 1.508(10) . ?
N3 C43 1.519(13) . ?
N3 C47 1.533(11) . ?
C39 C40 1.518(13) . ?
C40 C41 1.491(13) . ?
C41 C42 1.35(2) . ?
C43 C44 1.518(16) . ?
C44 C45 1.594(17) . ?
C45 C46 1.42(2) . ?
C47 C48 1.530(17) . ?
C48 C49 1.568(19) . ?
C49 C50 1.32(3) . ?
C51 C52 1.518(11) . ?
C52 C53 1.507(14) . ?
C53 C54 1.500(17) . ?
N4 C63 1.520(11) . ?
N4 C59 1.520(13) . ?
N4 C67 1.523(12) . ?
N4 C55 1.535(11) . ?
C55 C56 1.520(12) . ?
C56 C57 1.522(13) . ?
C57 C58 1.530(15) . ?
C59 C60 1.562(14) . ?
C60 C61 1.549(17) . ?
C61 C62 1.28(3) . ?
C63 C64 1.503(14) . ?
C64 C65 1.585(10) . ?
C65 C66 1.4340 . ?
C67 C68 1.505(16) . ?
C68 C69 1.375(19) . ?
C69 C70 1.42(2) . ?
